data_7052067
loop_
_publ_author_name
'Yohan D. M. Champouret'
'Jean-Didier Mar\'echal'
'Rajinder K. Chaggar'
'John Fawcett'
'Kuldip Singh'
'Feliu Maseras'
'Gregory A. Solan'

_publ_section_title
;
 Factors affecting imine coordination in (iminoterpyridine)MX2 (M = Fe,
 Co, Ni, Zn): synthesis, structures, DFT calculations and ethylene
 oligomerisation studies
;
_journal_issue 1
_journal_name_full 'New Journal of Chemistry'
_journal_page_first 75
_journal_paper_doi 10.1039/b610562a
_journal_volume 31
_journal_year 2007
_chemical_formula_moiety '(C28 H28 Cl2 Co N4) (C2 H3 N)'
_chemical_formula_sum 'C30 H31 Cl2 Co N5'
_chemical_formula_weight 591.43
_chemical_name_systematic
;
?
;
_space_group_IT_number 14
_symmetry_cell_setting monoclinic
_symmetry_space_group_name_Hall '-P 2ybc'
_symmetry_space_group_name_H-M 'P 1 21/c 1'
_atom_sites_solution_hydrogens geom
_atom_sites_solution_primary direct
_atom_sites_solution_secondary difmap
_audit_creation_method SHELXL-97
_cell_angle_alpha 90.00
_cell_angle_beta 96.459(5)
_cell_angle_gamma 90.00
_cell_formula_units_Z 4
_cell_length_a 10.089(3)
_cell_length_b 17.124(5)
_cell_length_c 16.991(5)
_cell_measurement_reflns_used 949
_cell_measurement_temperature 150(2)
_cell_measurement_theta_max 27.70
_cell_measurement_theta_min 2.35
_cell_volume 2916.8(15)
_computing_cell_refinement 'Bruker SMART'
_computing_data_collection 'Bruker SMART'
_computing_data_reduction 'Bruker SHELXTL'
_computing_molecular_graphics 'Bruker SHELXTL'
_computing_publication_material 'Bruker SHELXTL'
_computing_structure_refinement 'SHELXL-97 (Sheldrick, 1997)'
_computing_structure_solution 'SHELXS-97 (Sheldrick, 1990)'
_diffrn_ambient_temperature 150(2)
_diffrn_measured_fraction_theta_full 0.998
_diffrn_measured_fraction_theta_max 0.998
_diffrn_measurement_device_type 'CCD area detector'
_diffrn_measurement_method 'phi and omega scans'
_diffrn_radiation_monochromator graphite
_diffrn_radiation_source 'fine-focus sealed tube'
_diffrn_radiation_type MoK\a
_diffrn_radiation_wavelength 0.71073
_diffrn_reflns_av_R_equivalents 0.0285
_diffrn_reflns_av_sigmaI/netI 0.0291
_diffrn_reflns_limit_h_max 12
_diffrn_reflns_limit_h_min -12
_diffrn_reflns_limit_k_max 20
_diffrn_reflns_limit_k_min -21
_diffrn_reflns_limit_l_max 20
_diffrn_reflns_limit_l_min -20
_diffrn_reflns_number 22391
_diffrn_reflns_theta_full 26.00
_diffrn_reflns_theta_max 26.00
_diffrn_reflns_theta_min 1.69
_exptl_absorpt_coefficient_mu 0.799
_exptl_absorpt_correction_T_max 0.928
_exptl_absorpt_correction_T_min 0.817
_exptl_absorpt_correction_type empirical
_exptl_absorpt_process_details
;
absorption correction based on 13753 reflections(SADABS);Rint 0.033 before
correction and 0.025 after.
;
_exptl_crystal_colour block
_exptl_crystal_density_diffrn 1.347
_exptl_crystal_density_method 'not measured'
_exptl_crystal_description green
_exptl_crystal_F_000 1228
_exptl_crystal_size_max 0.35
_exptl_crystal_size_mid 0.25
_exptl_crystal_size_min 0.17
_refine_diff_density_max 0.446
_refine_diff_density_min -0.269
_refine_diff_density_rms 0.057
_refine_ls_extinction_method none
_refine_ls_goodness_of_fit_ref 1.036
_refine_ls_hydrogen_treatment constr
_refine_ls_matrix_type full
_refine_ls_number_parameters 407
_refine_ls_number_reflns 5730
_refine_ls_number_restraints 0
_refine_ls_restrained_S_all 1.036
_refine_ls_R_factor_all 0.0409
_refine_ls_R_factor_gt 0.0336
_refine_ls_shift/su_max 0.002
_refine_ls_shift/su_mean 0.000
_refine_ls_structure_factor_coef Fsqd
_refine_ls_weighting_details 'calc w=1/[\s^2^(Fo^2^)+(0.0586P)^2^+0.0331P] where P=(Fo^2^+2Fc^2^)/3'
_refine_ls_weighting_scheme calc
_refine_ls_wR_factor_gt 0.0920
_refine_ls_wR_factor_ref 0.0947
_reflns_number_gt 4801
_reflns_number_total 5730
_reflns_threshold_expression >2sigma(I)
_cod_data_source_file b610562a.txt
_cod_data_source_block 04183
_cod_depositor_comments
;
The following automatic conversions were performed:
'_symmetry_cell_setting' value 'Monoclinic' changed to 'monoclinic'
according to '/home/saulius/struct/CIF-dictionaries/cif_core.dic'
dictionary named 'cif_core.dic' version 2.4.1 from 2010-06-29.

Automatic conversion script
Id: cif_fix_enum 1527 2010-12-29 10:47:43Z saulius 

The following automatic conversions were performed:

'_refine_ls_hydrogen_treatment' value 'constrained' was replaced with
the value 'constr' as specified in the replacement file
'src/cod-tools/trunk/data/replacement-values/replacement_values.lst'.

Automatic conversion script
Id: cif_fix_values 5376 2017-05-30 11:51:03Z andrius 
;
_cod_original_sg_symbol_H-M P2(1)/c
_cod_database_code 7052067

loop_
_symmetry_equiv_pos_as_xyz
'x, y, z'
'-x, y+1/2, -z+1/2'
'-x, -y, -z'
'x, -y-1/2, z-1/2'

loop_
_atom_site_label
_atom_site_type_symbol
_atom_site_fract_x
_atom_site_fract_y
_atom_site_fract_z
_atom_site_U_iso_or_equiv
_atom_site_adp_type
_atom_site_occupancy
_atom_site_symmetry_multiplicity
_atom_site_calc_flag
_atom_site_refinement_flags
_atom_site_disorder_assembly
_atom_site_disorder_group
Co1 Co 0.93764(2) 0.543232(14) 0.793045(14) 0.02135(9) Uani 1 1 d . . .
Cl1 Cl 0.74467(5) 0.59807(3) 0.82167(3) 0.03763(15) Uani 1 1 d . . .
Cl2 Cl 1.05955(5) 0.60918(3) 0.71003(3) 0.03195(13) Uani 1 1 d . . .
N1 N 1.05523(16) 0.58412(9) 0.89848(9) 0.0262(4) Uani 1 1 d . . .
N2 N 1.01234(15) 0.44338(8) 0.84501(9) 0.0214(3) Uani 1 1 d . . .
N3 N 0.84907(15) 0.45154(8) 0.71365(9) 0.0208(3) Uani 1 1 d . . .
N4 N 0.66085(16) 0.55126(9) 0.55582(9) 0.0247(4) Uani 1 1 d . . .
C1 C 1.0694(2) 0.65829(12) 0.92179(13) 0.0339(5) Uani 1 1 d . . .
H1 H 1.0228 0.6977 0.8906 0.041 Uiso 1 1 calc R . .
C2 C 1.1496(2) 0.68002(13) 0.98984(13) 0.0370(5) Uani 1 1 d . . .
H2 H 1.1582 0.7333 1.0050 0.044 Uiso 1 1 calc R . .
C3 C 1.2166(2) 0.62244(13) 1.03493(12) 0.0351(5) Uani 1 1 d . . .
H3 H 1.2721 0.6358 1.0819 0.042 Uiso 1 1 calc R . .
C4 C 1.2029(2) 0.54560(12) 1.01179(12) 0.0302(5) Uani 1 1 d . . .
H4 H 1.2482 0.5053 1.0425 0.036 Uiso 1 1 calc R . .
C5 C 1.12132(18) 0.52813(11) 0.94237(11) 0.0247(4) Uani 1 1 d . . .
C6 C 1.09948(18) 0.44797(11) 0.91090(11) 0.0241(4) Uani 1 1 d . . .
C7 C 1.1606(2) 0.38127(12) 0.94451(12) 0.0316(5) Uani 1 1 d . . .
H7 H 1.2214 0.3844 0.9914 0.038 Uiso 1 1 calc R . .
C8 C 1.1309(2) 0.31039(12) 0.90822(13) 0.0348(5) Uani 1 1 d . . .
H8 H 1.1736 0.2643 0.9294 0.042 Uiso 1 1 calc R . .
C9 C 1.0396(2) 0.30582(11) 0.84123(12) 0.0296(4) Uani 1 1 d . . .
H9 H 1.0182 0.2570 0.8164 0.035 Uiso 1 1 calc R . .
C10 C 0.98029(18) 0.37415(10) 0.81128(11) 0.0221(4) Uani 1 1 d . . .
C11 C 0.87771(18) 0.37846(10) 0.74152(11) 0.0219(4) Uani 1 1 d . . .
C12 C 0.8131(2) 0.31291(11) 0.70854(12) 0.0282(4) Uani 1 1 d . . .
H12 H 0.8355 0.2623 0.7288 0.034 Uiso 1 1 calc R . .
C13 C 0.7149(2) 0.32269(11) 0.64543(12) 0.0326(5) Uani 1 1 d . . .
H13 H 0.6673 0.2788 0.6228 0.039 Uiso 1 1 calc R . .
C14 C 0.6867(2) 0.39635(11) 0.61565(12) 0.0287(4) Uani 1 1 d . . .
H14 H 0.6202 0.4038 0.5721 0.034 Uiso 1 1 calc R . .
C15 C 0.75741(19) 0.45966(10) 0.65046(11) 0.0226(4) Uani 1 1 d . . .
C16 C 0.73675(18) 0.53967(11) 0.61903(11) 0.0235(4) Uani 1 1 d . . .
H16 H 0.7806 0.5825 0.6464 0.028 Uiso 1 1 calc R . .
C17 C 0.64097(18) 0.62872(11) 0.52620(11) 0.0226(4) Uani 1 1 d . . .
C18 C 0.56047(18) 0.68157(11) 0.56257(11) 0.0255(4) Uani 1 1 d . A .
C19 C 0.53605(19) 0.75381(12) 0.52637(12) 0.0297(4) Uani 1 1 d . . .
H19 H 0.4820 0.7907 0.5497 0.036 Uiso 1 1 calc R . .
C20 C 0.58836(19) 0.77319(12) 0.45737(12) 0.0303(4) Uani 1 1 d . . .
H20 H 0.5694 0.8227 0.4336 0.036 Uiso 1 1 calc R . .
C21 C 0.66806(19) 0.72081(12) 0.42284(12) 0.0304(5) Uani 1 1 d . . .
H21 H 0.7045 0.7349 0.3757 0.036 Uiso 1 1 calc R . .
C22 C 0.69556(19) 0.64807(11) 0.45599(11) 0.0269(4) Uani 1 1 d . . .
C23 C 0.4964(2) 0.65937(13) 0.63613(12) 0.0353(5) Uani 1 1 d . . .
H23 H 0.5591 0.6229 0.6673 0.029(5) Uiso 1 1 d R A .
C24 C 0.5241(9) 0.7316(5) 0.6978(4) 0.075(2) Uani 0.50 1 d P A 1
H24A H 0.4706 0.7768 0.6782 0.112 Uiso 0.50 1 calc PR A 1
H24B H 0.6189 0.7454 0.7026 0.112 Uiso 0.50 1 calc PR A 1
H24C H 0.4995 0.7162 0.7497 0.112 Uiso 0.50 1 calc PR A 1
C24' C 0.4423(6) 0.7217(4) 0.6833(4) 0.0487(16) Uani 0.50 1 d P A 2
H24D H 0.3633 0.7446 0.6531 0.073 Uiso 0.50 1 calc PR A 2
H24E H 0.5101 0.7623 0.6952 0.073 Uiso 0.50 1 calc PR A 2
H24F H 0.4176 0.6997 0.7329 0.073 Uiso 0.50 1 calc PR A 2
C25 C 0.3557(7) 0.6480(6) 0.6171(5) 0.092(3) Uani 0.50 1 d P A 1
H25A H 0.3141 0.6409 0.6661 0.138 Uiso 0.50 1 calc PR A 1
H25B H 0.3399 0.6015 0.5838 0.138 Uiso 0.50 1 calc PR A 1
H25C H 0.3169 0.6937 0.5886 0.138 Uiso 0.50 1 calc PR A 1
C25' C 0.3771(7) 0.5989(3) 0.6096(4) 0.0433(15) Uani 0.50 1 d P A 2
H25D H 0.3364 0.5817 0.6563 0.065 Uiso 0.50 1 calc PR A 2
H25E H 0.4128 0.5536 0.5837 0.065 Uiso 0.50 1 calc PR A 2
H25F H 0.3096 0.6248 0.5724 0.065 Uiso 0.50 1 calc PR A 2
C26 C 0.7875(2) 0.59090(13) 0.42036(13) 0.0384(5) Uani 1 1 d . . .
H26 H 0.7626 0.5370 0.4360 0.046 Uiso 1 1 calc R . .
C27 C 0.7742(4) 0.59415(17) 0.33003(15) 0.0690(9) Uani 1 1 d . . .
H27A H 0.6802 0.5881 0.3091 0.103 Uiso 1 1 calc R . .
H27B H 0.8266 0.5519 0.3100 0.103 Uiso 1 1 calc R . .
H27C H 0.8073 0.6445 0.3131 0.103 Uiso 1 1 calc R . .
C28 C 0.9329(3) 0.60526(17) 0.45447(18) 0.0603(8) Uani 1 1 d . . .
H28A H 0.9600 0.6578 0.4399 0.091 Uiso 1 1 calc R . .
H28B H 0.9906 0.5665 0.4330 0.091 Uiso 1 1 calc R . .
H28C H 0.9409 0.6007 0.5123 0.091 Uiso 1 1 calc R . .
N5 N 0.3957(3) 0.5558(2) 0.83205(19) 0.0900(9) Uani 1 1 d . . .
C29 C 0.4778(7) 0.4573(7) 0.9424(6) 0.070(3) Uani 0.40 1 d P B 1
H29A H 0.5507 0.4812 0.9772 0.106 Uiso 0.40 1 calc PR B 1
H29B H 0.5099 0.4097 0.9188 0.106 Uiso 0.40 1 calc PR B 1
H29C H 0.4044 0.4442 0.9733 0.106 Uiso 0.40 1 calc PR B 1
C30 C 0.443(2) 0.4982(15) 0.8956(9) 0.055(5) Uani 0.40 1 d P B 1
C29A C 0.4766(11) 0.4329(7) 0.8816(11) 0.108(6) Uani 0.40 1 d P B 2
H29D H 0.4024 0.3956 0.8771 0.162 Uiso 0.40 1 calc PR B 2
H29E H 0.5158 0.4361 0.9370 0.162 Uiso 0.40 1 calc PR B 2
H29F H 0.5446 0.4154 0.8486 0.162 Uiso 0.40 1 calc PR B 2
C29B C 0.5502(18) 0.4219(10) 0.8166(13) 0.076(5) Uani 0.20 1 d P B 3
H29G H 0.5290 0.4058 0.7613 0.115 Uiso 0.20 1 calc PR B 3
H29H H 0.5334 0.3783 0.8515 0.115 Uiso 0.20 1 calc PR B 3
H29I H 0.6444 0.4370 0.8260 0.115 Uiso 0.20 1 calc PR B 3
C30A C 0.440(2) 0.4902(12) 0.8618(10) 0.055(5) Uani 0.40 1 d P B 2
C30B C 0.487(2) 0.4720(11) 0.8291(16) 0.053(6) Uani 0.20 1 d P B 3

loop_
_atom_site_aniso_label
_atom_site_aniso_U_11
_atom_site_aniso_U_22
_atom_site_aniso_U_33
_atom_site_aniso_U_23
_atom_site_aniso_U_13
_atom_site_aniso_U_12
Co1 0.02213(15) 0.01780(15) 0.02371(15) 0.00076(10) 0.00071(10) 0.00113(9)
Cl1 0.0302(3) 0.0480(3) 0.0344(3) -0.0083(2) 0.0023(2) 0.0128(2)
Cl2 0.0324(3) 0.0271(3) 0.0372(3) 0.0057(2) 0.0075(2) -0.00318(19)
N1 0.0265(9) 0.0242(9) 0.0274(9) -0.0004(7) 0.0009(7) -0.0024(7)
N2 0.0216(8) 0.0199(8) 0.0225(8) 0.0017(6) 0.0025(6) -0.0015(6)
N3 0.0206(8) 0.0203(8) 0.0217(8) 0.0009(6) 0.0039(6) 0.0001(6)
N4 0.0261(9) 0.0243(9) 0.0234(9) 0.0018(6) 0.0021(7) 0.0003(7)
C1 0.0392(12) 0.0257(11) 0.0358(12) -0.0024(9) 0.0001(9) -0.0041(9)
C2 0.0413(13) 0.0311(12) 0.0378(13) -0.0069(9) 0.0012(10) -0.0109(10)
C3 0.0315(11) 0.0421(13) 0.0308(11) -0.0059(10) -0.0006(9) -0.0142(10)
C4 0.0256(10) 0.0373(12) 0.0268(11) 0.0032(9) -0.0011(8) -0.0049(8)
C5 0.0202(9) 0.0276(10) 0.0264(10) 0.0000(8) 0.0027(8) -0.0043(8)
C6 0.0201(9) 0.0263(10) 0.0256(10) 0.0030(8) 0.0019(8) -0.0010(7)
C7 0.0294(11) 0.0301(11) 0.0332(11) 0.0049(9) -0.0055(9) 0.0018(8)
C8 0.0351(12) 0.0274(11) 0.0400(12) 0.0067(9) -0.0045(9) 0.0054(9)
C9 0.0321(11) 0.0218(10) 0.0340(11) -0.0008(8) 0.0001(9) 0.0017(8)
C10 0.0224(9) 0.0205(9) 0.0237(10) 0.0017(7) 0.0043(7) 0.0004(7)
C11 0.0225(9) 0.0203(9) 0.0234(10) 0.0004(7) 0.0049(8) 0.0006(7)
C12 0.0338(11) 0.0194(10) 0.0308(11) 0.0023(8) 0.0010(9) -0.0008(8)
C13 0.0369(12) 0.0242(11) 0.0347(12) -0.0042(9) -0.0045(9) -0.0065(9)
C14 0.0293(11) 0.0287(11) 0.0269(10) -0.0020(8) -0.0018(8) -0.0025(8)
C15 0.0236(10) 0.0229(10) 0.0217(9) 0.0007(7) 0.0040(7) 0.0019(7)
C16 0.0221(10) 0.0239(10) 0.0244(10) -0.0022(8) 0.0027(8) 0.0001(7)
C17 0.0220(9) 0.0230(10) 0.0214(9) -0.0003(7) -0.0032(7) -0.0010(7)
C18 0.0214(10) 0.0296(11) 0.0244(10) -0.0001(8) -0.0025(8) -0.0001(8)
C19 0.0256(10) 0.0286(11) 0.0333(11) -0.0003(8) -0.0033(8) 0.0040(8)
C20 0.0298(11) 0.0254(10) 0.0328(11) 0.0085(9) -0.0083(8) -0.0036(8)
C21 0.0336(11) 0.0322(11) 0.0247(10) 0.0059(9) 0.0001(8) -0.0069(9)
C22 0.0285(10) 0.0273(10) 0.0243(10) -0.0008(8) 0.0008(8) -0.0044(8)
C23 0.0366(12) 0.0441(13) 0.0262(11) 0.0070(9) 0.0079(9) 0.0137(10)
C24 0.141(8) 0.057(4) 0.032(4) -0.001(3) 0.037(5) 0.005(6)
C24' 0.066(4) 0.039(3) 0.045(4) -0.003(3) 0.022(3) 0.014(3)
C25 0.041(4) 0.173(9) 0.063(5) 0.063(7) 0.014(3) -0.015(6)
C25' 0.039(3) 0.055(4) 0.038(3) 0.004(3) 0.013(2) -0.009(3)
C26 0.0490(14) 0.0344(12) 0.0349(12) 0.0025(9) 0.0177(10) 0.0028(10)
C27 0.105(2) 0.0674(19) 0.0388(15) -0.0042(13) 0.0258(16) 0.0221(17)
C28 0.0442(15) 0.0621(18) 0.079(2) 0.0070(15) 0.0258(14) 0.0118(13)
N5 0.0698(19) 0.115(3) 0.083(2) 0.0193(19) -0.0006(16) -0.0155(18)
C29 0.017(3) 0.080(7) 0.114(8) 0.067(7) 0.005(4) 0.006(4)
C30 0.026(5) 0.064(8) 0.078(12) 0.002(10) 0.012(8) -0.013(5)
C29A 0.067(7) 0.059(8) 0.183(15) 0.072(10) -0.055(10) -0.021(6)
C29B 0.071(12) 0.035(9) 0.111(16) 0.000(9) -0.045(11) -0.010(9)
C30A 0.034(7) 0.043(10) 0.084(16) 0.015(11) -0.012(10) -0.008(6)
C30B 0.039(11) 0.029(10) 0.082(17) 0.004(9) -0.033(9) -0.001(8)

loop_
_atom_type_symbol
_atom_type_description
_atom_type_scat_dispersion_real
_atom_type_scat_dispersion_imag
_atom_type_scat_source
C C 0.0033 0.0016 'International Tables Vol C Tables 4.2.6.8 and 6.1.1.4'
H H 0.0000 0.0000 'International Tables Vol C Tables 4.2.6.8 and 6.1.1.4'
N N 0.0061 0.0033 'International Tables Vol C Tables 4.2.6.8 and 6.1.1.4'
Cl Cl 0.1484 0.1585 'International Tables Vol C Tables 4.2.6.8 and 6.1.1.4'
Co Co 0.3494 0.9721 'International Tables Vol C Tables 4.2.6.8 and 6.1.1.4'

loop_
_geom_angle_atom_site_label_1
_geom_angle_atom_site_label_2
_geom_angle_atom_site_label_3
_geom_angle
_geom_angle_site_symmetry_1
_geom_angle_site_symmetry_3
_geom_angle_publ_flag
N2 Co1 N1 76.64(6) . . ?
N2 Co1 N3 76.71(6) . . ?
N1 Co1 N3 153.29(6) . . ?
N2 Co1 Cl1 122.84(5) . . ?
N1 Co1 Cl1 95.34(5) . . ?
N3 Co1 Cl1 97.38(4) . . ?
N2 Co1 Cl2 119.20(5) . . ?
N1 Co1 Cl2 93.95(5) . . ?
N3 Co1 Cl2 100.68(5) . . ?
Cl1 Co1 Cl2 117.76(3) . . ?
C1 N1 C5 118.98(18) . . ?
C1 N1 Co1 126.02(14) . . ?
C5 N1 Co1 114.98(12) . . ?
C10 N2 C6 120.73(15) . . ?
C10 N2 Co1 119.94(12) . . ?
C6 N2 Co1 119.23(12) . . ?
C15 N3 C11 118.34(15) . . ?
C15 N3 Co1 127.85(12) . . ?
C11 N3 Co1 112.91(12) . . ?
C16 N4 C17 119.64(16) . . ?
N1 C1 C2 122.5(2) . . ?
C3 C2 C1 118.4(2) . . ?
C4 C3 C2 119.89(19) . . ?
C3 C4 C5 118.56(19) . . ?
N1 C5 C4 121.70(18) . . ?
N1 C5 C6 114.61(16) . . ?
C4 C5 C6 123.69(17) . . ?
N2 C6 C7 120.79(17) . . ?
N2 C6 C5 114.29(16) . . ?
C7 C6 C5 124.92(18) . . ?
C8 C7 C6 118.41(18) . . ?
C7 C8 C9 120.57(19) . . ?
C8 C9 C10 118.34(18) . . ?
N2 C10 C9 121.10(17) . . ?
N2 C10 C11 114.21(15) . . ?
C9 C10 C11 124.68(17) . . ?
N3 C11 C12 122.28(17) . . ?
N3 C11 C10 115.22(15) . . ?
C12 C11 C10 122.47(16) . . ?
C11 C12 C13 118.58(17) . . ?
C14 C13 C12 119.69(18) . . ?
C13 C14 C15 118.84(18) . . ?
N3 C15 C14 122.19(17) . . ?
N3 C15 C16 116.21(16) . . ?
C14 C15 C16 121.60(17) . . ?
N4 C16 C15 120.06(17) . . ?
C18 C17 C22 121.43(17) . . ?
C18 C17 N4 120.65(16) . . ?
C22 C17 N4 117.72(16) . . ?
C19 C18 C17 117.44(18) . . ?
C19 C18 C23 121.05(18) . . ?
C17 C18 C23 121.43(17) . . ?
C20 C19 C18 121.61(19) . . ?
C21 C20 C19 120.16(18) . . ?
C20 C21 C22 120.84(19) . . ?
C21 C22 C17 118.52(18) . . ?
C21 C22 C26 121.43(18) . . ?
C17 C22 C26 119.99(17) . . ?
C25 C23 C24' 78.7(5) . . ?
C25 C23 C18 110.6(3) . . ?
C24' C23 C18 118.9(3) . . ?
C25 C23 C25' 32.9(4) . . ?
C24' C23 C25' 107.9(4) . . ?
C18 C23 C25' 107.7(3) . . ?
C25 C23 C24 110.1(6) . . ?
C24' C23 C24 31.4(3) . . ?
C18 C23 C24 106.4(3) . . ?
C25' C23 C24 137.6(4) . . ?
C22 C26 C27 112.86(19) . . ?
C22 C26 C28 110.25(19) . . ?
C27 C26 C28 110.2(2) . . ?
C30A N5 C30 22.9(11) . . ?
C30A N5 C30B 28.0(9) . . ?
C30 N5 C30B 48.9(13) . . ?
C29 C30 N5 179(2) . . ?
C29A C30A N5 175(2) . . ?
C29B C30B N5 170(3) . . ?

loop_
_geom_bond_atom_site_label_1
_geom_bond_atom_site_label_2
_geom_bond_distance
_geom_bond_site_symmetry_2
_geom_bond_publ_flag
Co1 N2 2.0302(15) . ?
Co1 N1 2.1514(16) . ?
Co1 N3 2.1937(16) . ?
Co1 Cl1 2.2630(7) . ?
Co1 Cl2 2.2733(7) . ?
N1 C1 1.333(2) . ?
N1 C5 1.345(2) . ?
N2 C10 1.340(2) . ?
N2 C6 1.346(2) . ?
N3 C15 1.343(2) . ?
N3 C11 1.358(2) . ?
N4 C16 1.263(2) . ?
N4 C17 1.425(2) . ?
C1 C2 1.386(3) . ?
C2 C3 1.378(3) . ?
C3 C4 1.376(3) . ?
C4 C5 1.393(3) . ?
C5 C6 1.481(3) . ?
C6 C7 1.390(3) . ?
C7 C8 1.379(3) . ?
C8 C9 1.384(3) . ?
C9 C10 1.385(3) . ?
C10 C11 1.485(3) . ?
C11 C12 1.385(3) . ?
C12 C13 1.386(3) . ?
C13 C14 1.377(3) . ?
C14 C15 1.393(3) . ?
C15 C16 1.477(3) . ?
C17 C18 1.405(3) . ?
C17 C22 1.409(3) . ?
C18 C19 1.391(3) . ?
C18 C23 1.519(3) . ?
C19 C20 1.379(3) . ?
C20 C21 1.379(3) . ?
C21 C22 1.382(3) . ?
C22 C26 1.520(3) . ?
C23 C25 1.433(8) . ?
C23 C24' 1.476(7) . ?
C23 C25' 1.612(7) . ?
C23 C24 1.624(8) . ?
C26 C27 1.526(3) . ?
C26 C28 1.535(4) . ?
N5 C30A 1.29(2) . ?
N5 C30 1.50(2) . ?
N5 C30B 1.708(19) . ?
C29 C30 1.09(3) . ?
C29A C30A 1.09(3) . ?
C29B C30B 1.10(3) . ?
